data_2312705
loop_
_publ_author_name
'Moya, Marielsys'
'Liendo-Polanco, Gustavo R'
'Atencio, Reinaldo'
'Silva, Pedro'
'Henao, Jose A.'
'Bruno-Colmenares, Julia'

_publ_section_title
;
 Coordination geometry flexibility driving supramolecular isomerism of
 Cu/Mo pillared-layer hybrid networks.
;
_journal_coeditor_code YV5021
_journal_issue 6
_journal_name_full 'Acta crystallographica Section B, Structural science, crystal engineering and materials'
_journal_page_first 782
_journal_page_last 792
_journal_paper_doi 10.1107/S2052520624009934
_journal_volume 80
_journal_year 2024
_chemical_formula_moiety 'C40 H32 Cu4 Mo4 N8 O16, 0.3(H2 O)'
_chemical_formula_sum 'C40 H32.6 Cu4 Mo4 N8 O16.3'
_chemical_formula_weight 1524.06
_space_group_crystal_system monoclinic
_space_group_IT_number 14
_space_group_name_Hall '-P 2ybc'
_space_group_name_H-M_alt 'P 1 21/c 1'
_atom_sites_solution_hydrogens mixed
_atom_sites_solution_primary dual
_audit_creation_date 2024-08-16
_audit_creation_method
;
Olex2 1.5
(compiled 2024.02.16 svn.r378c4104 for OlexSys, GUI svn.r6928)
;
_cell_angle_alpha 90
_cell_angle_beta 103.035(11)
_cell_angle_gamma 90
_cell_formula_units_Z 4
_cell_length_a 9.7136(12)
_cell_length_b 23.759(3)
_cell_length_c 19.9289(17)
_cell_measurement_reflns_used 8236
_cell_measurement_temperature 298(2)
_cell_measurement_theta_max 24.2320
_cell_measurement_theta_min 1.5800
_cell_volume 4480.8(9)
_computing_molecular_graphics 'Olex2 1.5 (Dolomanov et al., 2009)'
_computing_publication_material 'Olex2 1.5 (Dolomanov et al., 2009)'
_computing_structure_refinement 'SHELXL 2018/3 (Sheldrick, 2015)'
_computing_structure_solution 'SHELXT 2014/5 (Sheldrick, 2014)'
_diffrn_ambient_temperature 298(2)
_diffrn_measured_fraction_theta_full 0.989
_diffrn_measured_fraction_theta_max 0.989
_diffrn_measurement_device_type 'Rigaku XTaLAB P200'
_diffrn_radiation_type MoK\a
_diffrn_radiation_wavelength 0.71075
_diffrn_reflns_av_R_equivalents 0.0996
_diffrn_reflns_av_unetI/netI 0.0987
_diffrn_reflns_Laue_measured_fraction_full 0.989
_diffrn_reflns_Laue_measured_fraction_max 0.989
_diffrn_reflns_limit_h_max 11
_diffrn_reflns_limit_h_min -11
_diffrn_reflns_limit_k_max 28
_diffrn_reflns_limit_k_min -28
_diffrn_reflns_limit_l_max 23
_diffrn_reflns_limit_l_min -23
_diffrn_reflns_number 37915
_diffrn_reflns_point_group_measured_fraction_full 0.989
_diffrn_reflns_point_group_measured_fraction_max 0.989
_diffrn_reflns_theta_full 24.870
_diffrn_reflns_theta_max 24.870
_diffrn_reflns_theta_min 2.152
_exptl_absorpt_coefficient_mu 3.025
_exptl_absorpt_correction_T_max 1.00000
_exptl_absorpt_correction_T_min 0.64422
_exptl_absorpt_correction_type empirical
_exptl_absorpt_process_details 'DTABSCOR program'
_exptl_crystal_colour green
_exptl_crystal_colour_primary green
_exptl_crystal_density_diffrn 2.259
_exptl_crystal_description plate
_exptl_crystal_F_000 2972
_exptl_crystal_size_max 0.16
_exptl_crystal_size_mid 0.12
_exptl_crystal_size_min 0.07
_refine_diff_density_max 1.449
_refine_diff_density_min -1.280
_refine_diff_density_rms 0.217
_refine_ls_extinction_method none
_refine_ls_goodness_of_fit_ref 0.926
_refine_ls_hydrogen_treatment constr
_refine_ls_matrix_type full
_refine_ls_number_parameters 658
_refine_ls_number_reflns 7695
_refine_ls_number_restraints 90
_refine_ls_restrained_S_all 0.932
_refine_ls_R_factor_all 0.0868
_refine_ls_R_factor_gt 0.0616
_refine_ls_shift/su_max 0.001
_refine_ls_shift/su_mean 0.000
_refine_ls_structure_factor_coef Fsqd
_refine_ls_weighting_details 'w=1/[\s^2^(Fo^2^)+(0.0802P)^2^] where P=(Fo^2^+2Fc^2^)/3'
_refine_ls_weighting_scheme calc
_refine_ls_wR_factor_gt 0.1568
_refine_ls_wR_factor_ref 0.1680
_reflns_Friedel_coverage 0.000
_reflns_number_gt 4828
_reflns_number_total 7695
_reflns_threshold_expression 'I > 2\s(I)'
_cod_data_source_file yv5021sup1.cif
_cod_data_source_block 1
_cod_depositor_comments 'Adding full bibliography for 2312705--2312708.cif.'
_cod_original_formula_sum 'C40 H32.60 Cu4 Mo4 N8 O16.30'
_cod_database_code 2312705
_cod_database_fobs_code 2312705
_shelx_shelxl_version_number 2018/3
_shelx_space_group_comment
;
The symmetry employed for this shelxl refinement is uniquely defined
by the following loop, which should always be used as a source of
symmetry information in preference to the above space-group names.
They are only intended as comments.
;
_shelx_estimated_absorpt_t_max 0.816
_shelx_estimated_absorpt_t_min 0.643
_olex2_refinement_description
;
1. Fixed Uiso
 At 1.2 times of:
  All C(H) groups
 At 1.5 times of:
  All O(H,H) groups
2. Uiso/Uaniso restraints and constraints
Uanis(O1W) \\sim Ueq: with sigma of 0.01 and sigma for terminal atoms of 0.02
Uanis(C33) \\sim Ueq, Uanis(C29) \\sim Ueq, Uanis(N7) \\sim Ueq, Uanis(C30)
\\sim Ueq, Uanis(C31) \\sim Ueq, Uanis(C32) \\sim Ueq, Uanis(C38) \\sim Ueq,
Uanis(C34) \\sim Ueq, Uanis(C36) \\sim Ueq, Uanis(C35) \\sim Ueq, Uanis(C37)
\\sim Ueq, Uanis(N8) \\sim Ueq: with sigma of 0.008 and sigma for terminal
atoms of 0.0016
Uanis(C5) \\sim Ueq: with sigma of 0.008 and sigma for terminal atoms of 0.016
Uanis(C20) \\sim Ueq: with sigma of 0.008 and sigma for terminal atoms of 0.016
3. Others
 Fixed Sof: O1W(0.3) H1WA(0.3) H1WB(0.3)
4.a Riding coordinates:
 O1W(H1WA,H1WB)
4.b Aromatic/amide H refined with riding coordinates:
 C1(H1), C2(H2), C4(H4), C5(H5), C7(H7), C9(H9), C10(H10), C11(H11), C12(H12),
 C14(H14), C15(H15), C17(H17), C18(H18), C19(H19), C20(H20), C21(H21), C22(H22),
  C25(H25), C26(H26), C27(H27), C28(H28), C39(H39), C40(H40), C35(H35),
 C36(H36), C37(H37), C38(H38), C29(H29), C30(H30), C33(H33), C32(H32), C8(H8)
;
_olex2_submission_special_instructions 'No special instructions were received'

loop_
_space_group_symop_operation_xyz
'x, y, z'
'-x, y+1/2, -z+1/2'
'-x, -y, -z'
'x, -y-1/2, z-1/2'

loop_
_atom_site_label
_atom_site_type_symbol
_atom_site_fract_x
_atom_site_fract_y
_atom_site_fract_z
_atom_site_U_iso_or_equiv
_atom_site_adp_type
_atom_site_occupancy
_atom_site_site_symmetry_order
_atom_site_calc_flag
_atom_site_refinement_flags_posn
_atom_site_refinement_flags_adp
_atom_site_refinement_flags_occupancy
_atom_site_disorder_assembly
_atom_site_disorder_group
Cu1 Cu 0.61956(10) 0.91842(5) 0.49013(5) 0.0275(3) Uani 1 1 d . . . . .
Cu2 Cu 0.83490(10) 0.66302(5) 0.50114(5) 0.0230(3) Uani 1 1 d . . . . .
Cu3 Cu 0.37158(10) 0.59227(5) 0.48985(5) 0.0239(3) Uani 1 1 d . . . . .
Cu4 Cu 0.09353(11) 0.83707(5) 0.49994(6) 0.0307(3) Uani 1 1 d . . . . .
Mo1 Mo 0.77393(8) 0.79507(4) 0.55747(4) 0.0297(2) Uani 1 1 d . . . . .
Mo2 Mo 0.68925(7) 0.53880(3) 0.43563(4) 0.0234(2) Uani 1 1 d . . . . .
Mo3 Mo 0.16096(8) 0.70920(3) 0.43799(4) 0.0259(2) Uani 1 1 d . . . . .
Mo4 Mo 0.69905(8) 1.04640(4) 0.44281(4) 0.0308(2) Uani 1 1 d . . . . .
O1 O 0.7927(7) 0.8055(3) 0.6407(4) 0.050(2) Uani 1 1 d . . . . .
O2 O 0.9235(7) 0.8142(4) 0.5349(4) 0.048(2) Uani 1 1 d . . . . .
O3 O 0.6358(7) 0.8333(3) 0.5117(4) 0.049(2) Uani 1 1 d . . . . .
O4 O 0.7456(6) 0.7251(3) 0.5409(3) 0.0327(15) Uani 1 1 d . . . . .
O5 O 0.8282(6) 0.5822(3) 0.4751(3) 0.0360(16) Uani 1 1 d . . . . .
O6 O 0.7215(6) 0.4711(3) 0.4654(3) 0.0340(16) Uani 1 1 d . . . . .
O7 O 0.6738(7) 0.5375(3) 0.3493(3) 0.0396(17) Uani 1 1 d . . . . .
O8 O 0.5362(6) 0.5623(3) 0.4534(3) 0.0355(16) Uani 1 1 d . . . . .
O9 O 0.3018(6) 0.6701(3) 0.4837(3) 0.0348(16) Uani 1 1 d . . . . .
O10 O 0.1388(7) 0.6984(3) 0.3534(4) 0.050(2) Uani 1 1 d . . . . .
O11 O 0.0130(7) 0.6906(3) 0.4631(3) 0.0383(17) Uani 1 1 d . . . . .
O12 O 0.1944(6) 0.7793(3) 0.4541(3) 0.0353(16) Uani 1 1 d . . . . .
O13 O 0.7244(6) 0.9756(3) 0.4507(3) 0.0325(15) Uani 1 1 d . . . . .
O14 O 0.8457(7) 1.0809(3) 0.4873(3) 0.0358(16) Uani 1 1 d . . . . .
O15 O 0.6686(7) 1.0612(3) 0.3605(4) 0.0423(17) Uani 1 1 d . . . . .
O16 O 0.5597(7) 1.0645(4) 0.4742(4) 0.050(2) Uani 1 1 d . . . . .
N1 N 0.7465(7) 0.9356(3) 0.5823(3) 0.0229(16) Uani 1 1 d . . . . .
N2 N 1.2409(7) 0.9278(3) 0.8996(3) 0.0224(16) Uani 1 1 d . . . . .
N3 N 0.4934(7) 0.9012(3) 0.3965(4) 0.0276(18) Uani 1 1 d . . . . .
N4 N 0.9659(7) 0.6454(3) 0.5931(4) 0.0265(17) Uani 1 1 d . . . . .
N5 N 0.7051(7) 0.6811(3) 0.4092(4) 0.0250(17) Uani 1 1 d . . . . .
N6 N 0.2212(7) 0.8153(3) 0.5905(4) 0.0260(17) Uani 1 1 d . . . . .
N7 N 0.5037(7) 0.6081(3) 0.5816(4) 0.0259(17) Uani 1 1 d . U . . .
N8 N 0.9632(8) 0.6451(3) 0.9083(4) 0.0308(18) Uani 1 1 d . U . . .
C1 C 0.8852(8) 0.9411(4) 0.5855(4) 0.0223(19) Uani 1 1 d . . . . .
H1 H 0.915288 0.943405 0.544448 0.027 Uiso 1 1 calc R U . . .
C2 C 0.9837(8) 0.9434(4) 0.6457(4) 0.026(2) Uani 1 1 d . . . . .
H2 H 1.079021 0.945478 0.645042 0.032 Uiso 1 1 calc R U . . .
C3 C 0.9429(8) 0.9427(4) 0.7093(4) 0.0186(18) Uani 1 1 d . . . . .
C4 C 0.7979(8) 0.9384(4) 0.7049(4) 0.0236(19) Uani 1 1 d . . . . .
H4 H 0.763649 0.937946 0.744856 0.028 Uiso 1 1 calc R U . . .
C5 C 0.7045(8) 0.9348(4) 0.6411(4) 0.0202(19) Uani 1 1 d . U . . .
H5 H 0.608411 0.931579 0.639609 0.024 Uiso 1 1 calc R U . . .
C6 C 1.0477(8) 0.9400(4) 0.7742(4) 0.0192(18) Uani 1 1 d . . . . .
C7 C 1.1893(8) 0.9304(4) 0.7777(4) 0.025(2) Uani 1 1 d . . . . .
H7 H 1.222713 0.927946 0.737526 0.030 Uiso 1 1 calc R U . . .
C9 C 1.1050(9) 0.9384(4) 0.8975(5) 0.033(2) Uani 1 1 d . . . . .
H9 H 1.075902 0.941253 0.938679 0.039 Uiso 1 1 calc R U . . .
C10 C 1.0085(9) 0.9450(4) 0.8377(5) 0.033(2) Uani 1 1 d . . . . .
H10 H 0.915075 0.952862 0.838543 0.039 Uiso 1 1 calc R U . . .
C11 C 0.3976(10) 0.8611(5) 0.3924(5) 0.039(2) Uani 1 1 d . . . . .
H11 H 0.401818 0.838431 0.430912 0.047 Uiso 1 1 calc R U . . .
C12 C 0.2948(10) 0.8508(5) 0.3364(5) 0.038(3) Uani 1 1 d . . . . .
H12 H 0.228804 0.822619 0.337480 0.046 Uiso 1 1 calc R U . . .
C13 C 0.2866(8) 0.8826(4) 0.2761(4) 0.024(2) Uani 1 1 d . . . . .
C14 C 0.3890(9) 0.9246(4) 0.2810(5) 0.032(2) Uani 1 1 d . . . . .
H14 H 0.390106 0.947287 0.243093 0.038 Uiso 1 1 calc R U . . .
C15 C 0.4872(9) 0.9326(4) 0.3407(4) 0.032(2) Uani 1 1 d . . . . .
H15 H 0.553017 0.961280 0.342507 0.038 Uiso 1 1 calc R U . . .
C16 C 0.1754(8) 0.8734(4) 0.2128(4) 0.0215(19) Uani 1 1 d . . . . .
C17 C 1.0717(10) 0.6682(5) 0.7096(5) 0.039(3) Uani 1 1 d . . . . .
H17 H 1.072050 0.690844 0.747710 0.047 Uiso 1 1 calc R U . . .
C18 C 0.9701(10) 0.6753(4) 0.6505(5) 0.034(2) Uani 1 1 d . . . . .
H18 H 0.900445 0.702197 0.650014 0.041 Uiso 1 1 calc R U . . .
C19 C 1.0616(11) 0.6063(5) 0.5969(5) 0.046(3) Uani 1 1 d . . . . .
H19 H 1.057759 0.584327 0.557892 0.056 Uiso 1 1 calc R U . . .
C20 C 1.1667(10) 0.5950(5) 0.6532(5) 0.045(3) Uani 1 1 d . U . . .
H20 H 1.231701 0.566533 0.651771 0.053 Uiso 1 1 calc R U . . .
C21 C 0.7465(9) 0.6715(4) 0.3511(5) 0.027(2) Uani 1 1 d . . . . .
H21 H 0.839492 0.660688 0.353590 0.032 Uiso 1 1 calc R U . . .
C22 C 0.6564(9) 0.6770(4) 0.2875(4) 0.025(2) Uani 1 1 d . . . . .
H22 H 0.689671 0.670236 0.247963 0.030 Uiso 1 1 calc R U . . .
C23 C 0.5169(8) 0.8076(4) 0.7817(4) 0.0207(19) Uani 1 1 d . . . . .
C24 C 0.4150(8) 0.8062(3) 0.7162(4) 0.0206(18) Uani 1 1 d . . . . .
C25 C 0.4581(9) 0.8075(4) 0.6524(4) 0.028(2) Uani 1 1 d . . . . .
H25 H 0.553450 0.805855 0.651793 0.033 Uiso 1 1 calc R U . . .
C26 C 0.3594(9) 0.8112(4) 0.5929(5) 0.029(2) Uani 1 1 d . . . . .
H26 H 0.388971 0.810802 0.551660 0.035 Uiso 1 1 calc R U . . .
C27 C 0.1766(9) 0.8140(4) 0.6476(4) 0.027(2) Uani 1 1 d . . . . .
H27 H 0.080273 0.816829 0.645474 0.032 Uiso 1 1 calc R U . . .
C28 C 0.2694(8) 0.8083(4) 0.7113(5) 0.026(2) Uani 1 1 d . . . . .
H28 H 0.234362 0.805936 0.750921 0.031 Uiso 1 1 calc R U . . .
C31 C 0.6844(8) 0.6224(4) 0.7114(4) 0.0215(19) Uani 1 1 d . U . . .
C34 C 0.7790(9) 0.6291(4) 0.7807(5) 0.027(2) Uani 1 1 d . U . . .
C39 C 0.4776(9) 0.7031(4) 0.3437(4) 0.031(2) Uani 1 1 d . . . . .
H39 H 0.385652 0.714347 0.343247 0.037 Uiso 1 1 calc R U . . .
C40 C 0.5734(8) 0.6973(4) 0.4052(4) 0.026(2) Uani 1 1 d . . . . .
H40 H 0.544718 0.705059 0.445700 0.031 Uiso 1 1 calc R U . . .
C35 C 0.7831(12) 0.6778(5) 0.8176(6) 0.050(3) Uani 1 1 d . U . A 1
H35 H 0.722713 0.707203 0.799852 0.060 Uiso 1 1 calc R U . A 1
C36 C 0.8731(12) 0.6838(5) 0.8793(6) 0.055(3) Uani 1 1 d . U . A 1
H36 H 0.871315 0.717536 0.902799 0.066 Uiso 1 1 calc R U . A 1
C37 C 0.9517(12) 0.5973(5) 0.8772(6) 0.047(3) Uani 1 1 d . U . B 1
H37 H 1.006725 0.567545 0.898679 0.056 Uiso 1 1 calc R U . B 1
C38 C 0.8631(11) 0.5877(5) 0.8145(6) 0.051(3) Uani 1 1 d . U . B 1
H38 H 0.860444 0.552168 0.794639 0.061 Uiso 1 1 calc R U . B 1
O1W O 0.931(4) 0.7726(16) 0.7552(16) 0.086(10) Uani 0.3 1 d . U P . .
H1WA H 0.878280 0.780314 0.716026 0.129 Uiso 0.3 1 d R U P . .
H1WB H 1.013360 0.770804 0.751106 0.129 Uiso 0.3 1 d R U P . .
C29 C 0.5979(10) 0.5690(4) 0.6092(5) 0.034(2) Uani 1 1 d . U . . .
H29 H 0.601823 0.536131 0.584400 0.040 Uiso 1 1 calc R U . . .
C30 C 0.6883(10) 0.5746(4) 0.6716(5) 0.033(2) Uani 1 1 d . U . . .
H30 H 0.753456 0.546313 0.687750 0.039 Uiso 1 1 calc R U . . .
C33 C 0.5030(11) 0.6548(4) 0.6176(5) 0.045(3) Uani 1 1 d . U . . .
H33 H 0.440887 0.683486 0.599141 0.054 Uiso 1 1 calc R U . . .
C32 C 0.5907(12) 0.6624(5) 0.6814(6) 0.049(3) Uani 1 1 d . U . . .
H32 H 0.585745 0.696004 0.704679 0.059 Uiso 1 1 calc R U . . .
C8 C 1.2817(8) 0.9243(4) 0.8416(4) 0.0206(19) Uani 1 1 d . . . . .
H8 H 1.376612 0.917548 0.843172 0.025 Uiso 1 1 calc R U . . .

loop_
_atom_site_aniso_label
_atom_site_aniso_U_11
_atom_site_aniso_U_22
_atom_site_aniso_U_33
_atom_site_aniso_U_23
_atom_site_aniso_U_13
_atom_site_aniso_U_12
Cu1 0.0163(5) 0.0520(8) 0.0107(5) -0.0020(5) -0.0041(4) -0.0068(5)
Cu2 0.0185(5) 0.0326(6) 0.0139(5) 0.0025(5) -0.0049(4) 0.0037(4)
Cu3 0.0235(5) 0.0274(6) 0.0146(5) -0.0059(5) -0.0086(4) 0.0048(5)
Cu4 0.0236(6) 0.0443(7) 0.0180(6) 0.0099(5) -0.0083(4) -0.0023(5)
Mo1 0.0239(4) 0.0367(5) 0.0255(5) -0.0019(4) -0.0006(3) 0.0038(3)
Mo2 0.0196(4) 0.0295(5) 0.0195(4) 0.0002(3) 0.0009(3) 0.0003(3)
Mo3 0.0220(4) 0.0318(5) 0.0221(4) -0.0017(3) 0.0010(3) 0.0019(3)
Mo4 0.0245(4) 0.0413(5) 0.0247(5) -0.0002(4) 0.0017(3) -0.0077(4)
O1 0.045(4) 0.054(5) 0.052(5) -0.019(4) 0.012(4) 0.001(4)
O2 0.023(3) 0.087(6) 0.032(4) 0.005(4) 0.003(3) 0.008(4)
O3 0.048(4) 0.036(4) 0.046(5) 0.001(4) -0.025(4) -0.009(3)
O4 0.029(3) 0.036(4) 0.027(4) 0.000(3) -0.008(3) 0.003(3)
O5 0.033(4) 0.029(4) 0.038(4) 0.000(3) -0.010(3) 0.006(3)
O6 0.033(3) 0.039(4) 0.029(4) 0.007(3) 0.002(3) -0.008(3)
O7 0.036(4) 0.051(5) 0.032(4) 0.001(3) 0.009(3) 0.003(3)
O8 0.023(3) 0.055(5) 0.026(4) -0.008(3) 0.002(3) 0.005(3)
O9 0.030(3) 0.029(4) 0.035(4) -0.007(3) -0.014(3) 0.006(3)
O10 0.036(4) 0.064(5) 0.046(5) -0.024(4) 0.001(3) 0.003(4)
O11 0.032(4) 0.047(4) 0.038(4) 0.010(3) 0.011(3) 0.000(3)
O12 0.029(3) 0.047(4) 0.028(4) -0.001(3) 0.002(3) -0.006(3)
O13 0.032(3) 0.042(4) 0.018(3) 0.004(3) -0.004(3) -0.006(3)
O14 0.040(4) 0.032(4) 0.029(4) 0.005(3) -0.007(3) -0.002(3)
O15 0.036(4) 0.039(4) 0.048(5) 0.004(4) 0.001(3) -0.003(3)
O16 0.029(4) 0.089(6) 0.032(4) -0.013(4) 0.009(3) -0.010(4)
N1 0.017(3) 0.034(4) 0.013(4) -0.001(3) -0.007(3) -0.002(3)
N2 0.022(4) 0.028(4) 0.013(4) 0.008(3) -0.005(3) -0.002(3)
N3 0.020(4) 0.039(5) 0.021(4) -0.006(4) 0.001(3) -0.003(3)
N4 0.021(4) 0.036(5) 0.019(4) 0.005(3) -0.002(3) 0.005(3)
N5 0.026(4) 0.030(4) 0.015(4) 0.004(3) -0.004(3) -0.001(3)
N6 0.014(3) 0.041(5) 0.017(4) 0.006(3) -0.009(3) -0.002(3)
N7 0.030(4) 0.030(4) 0.012(3) -0.005(3) -0.006(3) 0.002(3)
N8 0.029(4) 0.035(4) 0.022(4) -0.004(3) -0.009(3) 0.007(3)
C1 0.019(4) 0.035(5) 0.011(4) -0.004(4) 0.000(3) -0.001(4)
C2 0.012(4) 0.049(6) 0.016(5) 0.001(4) -0.002(3) 0.000(4)
C3 0.019(4) 0.022(5) 0.012(4) -0.002(4) -0.001(3) -0.001(3)
C4 0.017(4) 0.032(5) 0.021(5) -0.004(4) 0.000(3) -0.001(4)
C5 0.009(3) 0.036(5) 0.015(4) -0.004(3) 0.000(3) 0.000(3)
C6 0.015(4) 0.023(5) 0.016(4) 0.004(4) -0.007(3) 0.002(3)
C7 0.026(5) 0.029(5) 0.016(5) -0.003(4) -0.001(4) 0.000(4)
C9 0.022(5) 0.052(7) 0.024(5) 0.000(5) 0.007(4) 0.002(4)
C10 0.017(4) 0.057(7) 0.022(5) -0.004(5) -0.001(4) 0.005(4)
C11 0.032(5) 0.053(7) 0.026(5) 0.008(5) -0.004(4) -0.009(5)
C12 0.027(5) 0.059(7) 0.020(5) 0.009(5) -0.011(4) -0.011(5)
C13 0.017(4) 0.036(6) 0.016(5) -0.009(4) -0.003(3) -0.005(4)
C14 0.029(5) 0.038(6) 0.026(5) 0.003(4) 0.000(4) -0.007(4)
C15 0.022(5) 0.056(7) 0.017(5) 0.002(5) 0.001(4) -0.011(4)
C16 0.020(4) 0.029(5) 0.013(4) -0.005(4) 0.000(3) -0.003(4)
C17 0.045(6) 0.052(7) 0.016(5) -0.002(5) -0.006(4) 0.012(5)
C18 0.031(5) 0.047(6) 0.022(5) -0.003(5) -0.001(4) 0.017(5)
C19 0.044(6) 0.066(8) 0.021(5) -0.021(5) -0.011(4) 0.021(6)
C20 0.037(5) 0.054(6) 0.036(5) -0.007(5) -0.006(4) 0.023(4)
C21 0.025(5) 0.028(5) 0.023(5) 0.004(4) -0.003(4) 0.010(4)
C22 0.027(5) 0.028(5) 0.020(5) 0.009(4) 0.003(4) 0.007(4)
C23 0.021(4) 0.023(5) 0.012(4) -0.007(4) -0.008(3) 0.003(4)
C24 0.022(4) 0.017(5) 0.017(4) 0.002(4) -0.005(3) 0.002(3)
C25 0.020(4) 0.042(6) 0.019(5) 0.000(4) 0.001(4) 0.002(4)
C26 0.031(5) 0.040(6) 0.016(5) 0.004(4) 0.004(4) 0.001(4)
C27 0.018(4) 0.043(6) 0.017(5) 0.010(4) 0.000(4) 0.003(4)
C28 0.022(4) 0.032(5) 0.023(5) -0.004(4) 0.003(4) -0.004(4)
C31 0.025(4) 0.020(4) 0.017(4) -0.001(3) -0.002(3) 0.000(3)
C34 0.030(4) 0.029(5) 0.019(4) -0.004(4) -0.001(3) 0.000(4)
C39 0.016(4) 0.057(7) 0.019(5) -0.002(4) 0.001(4) 0.001(4)
C40 0.017(4) 0.046(6) 0.012(4) 0.002(4) -0.003(3) 0.004(4)
C35 0.054(5) 0.039(5) 0.042(5) -0.004(5) -0.019(4) 0.014(5)
C36 0.059(6) 0.042(5) 0.049(6) -0.023(5) -0.017(5) 0.007(5)
C37 0.055(5) 0.039(5) 0.034(5) 0.001(4) -0.017(4) 0.015(5)
C38 0.059(6) 0.037(5) 0.042(5) -0.007(4) -0.019(5) 0.007(5)
O1W 0.110(18) 0.096(18) 0.053(15) -0.004(14) 0.020(14) -0.005(15)
C29 0.041(5) 0.026(4) 0.027(5) -0.010(4) -0.007(4) 0.005(4)
C30 0.036(4) 0.027(5) 0.026(4) -0.001(4) -0.010(4) 0.008(4)
C33 0.049(5) 0.037(5) 0.035(5) -0.006(4) -0.019(4) 0.024(4)
C32 0.058(5) 0.037(5) 0.040(5) -0.020(4) -0.015(4) 0.017(4)
C8 0.015(4) 0.022(5) 0.020(5) -0.001(4) -0.006(3) 0.006(3)

loop_
_atom_type_symbol
_atom_type_description
_atom_type_scat_dispersion_real
_atom_type_scat_dispersion_imag
_atom_type_scat_source
C C 0.0033 0.0016 'International Tables Vol C Tables 4.2.6.8 and 6.1.1.4'
H H 0.0000 0.0000 'International Tables Vol C Tables 4.2.6.8 and 6.1.1.4'
Cu Cu 0.3201 1.2651 'International Tables Vol C Tables 4.2.6.8 and 6.1.1.4'
Mo Mo -1.6832 0.6857 'International Tables Vol C Tables 4.2.6.8 and 6.1.1.4'
N N 0.0061 0.0033 'International Tables Vol C Tables 4.2.6.8 and 6.1.1.4'
O O 0.0106 0.0060 'International Tables Vol C Tables 4.2.6.8 and 6.1.1.4'

loop_
_geom_angle_atom_site_label_1
_geom_angle_atom_site_label_2
_geom_angle_atom_site_label_3
_geom_angle
_geom_angle_site_symmetry_1
_geom_angle_site_symmetry_3
_geom_angle_publ_flag
O13 Cu1 O3 137.5(3) . . ?
O13 Cu1 O16 123.7(3) . 3_676 ?
O13 Cu1 N1 87.6(3) . . ?
O13 Cu1 N3 91.8(3) . . ?
O16 Cu1 O3 98.7(3) 3_676 . ?
N1 Cu1 O3 90.4(3) . . ?
N1 Cu1 O16 92.1(3) . 3_676 ?
N1 Cu1 N3 179.3(3) . . ?
N3 Cu1 O3 89.8(3) . . ?
N3 Cu1 O16 88.5(3) . 3_676 ?
O4 Cu2 O5 147.1(3) . . ?
O4 Cu2 O11 112.2(3) . 1_655 ?
O4 Cu2 N4 92.0(3) . . ?
O4 Cu2 N5 87.9(3) . . ?
O5 Cu2 O11 100.6(3) . 1_655 ?
O5 Cu2 N4 90.8(3) . . ?
O5 Cu2 N5 89.5(3) . . ?
N4 Cu2 O11 89.5(3) . 1_655 ?
N5 Cu2 O11 90.1(3) . 1_655 ?
N5 Cu2 N4 179.6(3) . . ?
O8 Cu3 O6 110.9(3) . 3_666 ?
O9 Cu3 O6 122.4(3) . 3_666 ?
O9 Cu3 O8 126.7(3) . . ?
O9 Cu3 N2 91.6(3) . 4_475 ?
O9 Cu3 N7 91.2(3) . . ?
N2 Cu3 O6 87.9(3) 4_475 3_666 ?
N2 Cu3 O8 89.2(3) 4_475 . ?
N2 Cu3 N7 177.1(3) 4_475 . ?
N7 Cu3 O6 89.8(3) . 3_666 ?
N7 Cu3 O8 89.9(3) . . ?
O2 Cu4 O12 119.6(3) 1_455 . ?
O2 Cu4 O14 117.0(3) 1_455 3_676 ?
O2 Cu4 N6 90.5(3) 1_455 . ?
O2 Cu4 N8 88.5(3) 1_455 4_475 ?
O12 Cu4 O14 123.4(3) . 3_676 ?
N6 Cu4 O12 88.2(3) . . ?
N6 Cu4 O14 91.8(3) . 3_676 ?
N6 Cu4 N8 177.2(3) . 4_475 ?
N8 Cu4 O12 90.1(3) 4_475 . ?
N8 Cu4 O14 91.0(3) 4_475 3_676 ?
O1 Mo1 O2 108.9(4) . . ?
O1 Mo1 O3 110.8(4) . . ?
O1 Mo1 O4 108.6(4) . . ?
O2 Mo1 O3 109.6(4) . . ?
O2 Mo1 O4 108.9(4) . . ?
O3 Mo1 O4 110.1(3) . . ?
O6 Mo2 O5 109.6(3) . . ?
O7 Mo2 O5 110.6(3) . . ?
O7 Mo2 O6 107.5(3) . . ?
O7 Mo2 O8 109.7(3) . . ?
O8 Mo2 O5 109.8(3) . . ?
O8 Mo2 O6 109.6(3) . . ?
O10 Mo3 O9 110.8(3) . . ?
O10 Mo3 O11 109.5(3) . . ?
O10 Mo3 O12 108.3(4) . . ?
O11 Mo3 O9 109.2(3) . . ?
O11 Mo3 O12 109.8(3) . . ?
O12 Mo3 O9 109.2(3) . . ?
O13 Mo4 O14 109.9(3) . . ?
O15 Mo4 O13 107.1(3) . . ?
O15 Mo4 O14 111.0(3) . . ?
O15 Mo4 O16 110.0(3) . . ?
O16 Mo4 O13 109.4(4) . . ?
O16 Mo4 O14 109.4(3) . . ?
Mo1 O2 Cu4 175.4(4) . 1_655 ?
Mo1 O3 Cu1 130.4(4) . . ?
Mo1 O4 Cu2 138.0(4) . . ?
Mo2 O5 Cu2 131.8(3) . . ?
Mo2 O6 Cu3 140.3(4) . 3_666 ?
Mo2 O8 Cu3 171.0(4) . . ?
Mo3 O9 Cu3 139.3(4) . . ?
Mo3 O11 Cu2 175.5(4) . 1_455 ?
Mo3 O12 Cu4 130.8(3) . . ?
Mo4 O13 Cu1 130.0(4) . . ?
Mo4 O14 Cu4 135.1(4) . 3_676 ?
Mo4 O16 Cu1 175.8(5) . 3_676 ?
C1 N1 Cu1 117.8(5) . . ?
C5 N1 Cu1 123.9(5) . . ?
C5 N1 C1 117.7(7) . . ?
C9 N2 Cu3 119.6(6) . 4_676 ?
C8 N2 Cu3 121.4(5) . 4_676 ?
C8 N2 C9 118.6(7) . . ?
C11 N3 Cu1 118.2(6) . . ?
C11 N3 C15 117.0(8) . . ?
C15 N3 Cu1 124.1(6) . . ?
C18 N4 Cu2 123.7(6) . . ?
C19 N4 Cu2 119.6(6) . . ?
C19 N4 C18 116.4(8) . . ?
C21 N5 Cu2 120.2(6) . . ?
C40 N5 Cu2 120.9(6) . . ?
C40 N5 C21 118.5(7) . . ?
C26 N6 Cu4 117.5(6) . . ?
C27 N6 Cu4 122.0(6) . . ?
C27 N6 C26 119.6(7) . . ?
C29 N7 Cu3 118.8(6) . . ?
C33 N7 Cu3 124.7(6) . . ?
C33 N7 C29 116.6(8) . . ?
C36 N8 Cu4 118.1(7) . 4_676 ?
C37 N8 Cu4 126.1(7) . 4_676 ?
C37 N8 C36 115.6(8) . . ?
N1 C1 H1 118.4 . . ?
N1 C1 C2 123.2(8) . . ?
C2 C1 H1 118.4 . . ?
C1 C2 H2 119.7 . . ?
C1 C2 C3 120.6(7) . . ?
C3 C2 H2 119.7 . . ?
C2 C3 C6 121.1(7) . . ?
C4 C3 C2 115.4(7) . . ?
C4 C3 C6 123.1(7) . . ?
C3 C4 H4 119.8 . . ?
C5 C4 C3 120.3(8) . . ?
C5 C4 H4 119.8 . . ?
N1 C5 C4 122.8(7) . . ?
N1 C5 H5 118.6 . . ?
C4 C5 H5 118.6 . . ?
C7 C6 C3 122.7(8) . . ?
C7 C6 C10 116.0(7) . . ?
C10 C6 C3 121.3(7) . . ?
C6 C7 H7 120.3 . . ?
C6 C7 C8 119.5(8) . . ?
C8 C7 H7 120.3 . . ?
N2 C9 H9 118.8 . . ?
N2 C9 C10 122.5(8) . . ?
C10 C9 H9 118.8 . . ?
C6 C10 H10 119.7 . . ?
C9 C10 C6 120.6(8) . . ?
C9 C10 H10 119.7 . . ?
N3 C11 H11 117.8 . . ?
N3 C11 C12 124.4(10) . . ?
C12 C11 H11 117.8 . . ?
C11 C12 H12 120.0 . . ?
C11 C12 C13 120.0(9) . . ?
C13 C12 H12 120.0 . . ?
C12 C13 C16 122.6(8) . . ?
C14 C13 C12 115.0(8) . . ?
C14 C13 C16 122.4(8) . . ?
C13 C14 H14 119.7 . . ?
C15 C14 C13 120.6(9) . . ?
C15 C14 H14 119.7 . . ?
N3 C15 C14 123.0(9) . . ?
N3 C15 H15 118.5 . . ?
C14 C15 H15 118.5 . . ?
C17 C16 C13 121.3(8) 4_475 . ?
C20 C16 C13 122.7(8) 4_475 . ?
C20 C16 C17 115.9(8) 4_475 4_475 ?
C16 C17 H17 120.1 4_676 . ?
C18 C17 C16 119.8(9) . 4_676 ?
C18 C17 H17 120.1 . . ?
N4 C18 C17 123.2(9) . . ?
N4 C18 H18 118.4 . . ?
C17 C18 H18 118.4 . . ?
N4 C19 H19 117.3 . . ?
N4 C19 C20 125.4(9) . . ?
C20 C19 H19 117.3 . . ?
C16 C20 H20 120.4 4_676 . ?
C19 C20 C16 119.1(9) . 4_676 ?
C19 C20 H20 120.4 . . ?
N5 C21 H21 118.9 . . ?
N5 C21 C22 122.2(8) . . ?
C22 C21 H21 118.9 . . ?
C21 C22 H22 119.7 . . ?
C21 C22 C23 120.6(8) . 4_575 ?
C23 C22 H22 119.7 4_575 . ?
C22 C23 C24 122.6(8) 4_576 . ?
C22 C23 C39 115.6(7) 4_576 4_576 ?
C39 C23 C24 121.7(8) 4_576 . ?
C25 C24 C23 121.6(7) . . ?
C28 C24 C23 122.5(8) . . ?
C28 C24 C25 115.7(8) . . ?
C24 C25 H25 120.3 . . ?
C26 C25 C24 119.5(8) . . ?
C26 C25 H25 120.3 . . ?
N6 C26 C25 123.1(8) . . ?
N6 C26 H26 118.5 . . ?
C25 C26 H26 118.5 . . ?
N6 C27 H27 119.2 . . ?
N6 C27 C28 121.7(8) . . ?
C28 C27 H27 119.2 . . ?
C24 C28 H28 119.8 . . ?
C27 C28 C24 120.4(8) . . ?
C27 C28 H28 119.8 . . ?
C30 C31 C34 121.9(8) . . ?
C32 C31 C34 123.2(8) . . ?
C32 C31 C30 114.9(8) . . ?
C35 C34 C31 122.0(8) . . ?
C38 C34 C31 124.1(9) . . ?
C38 C34 C35 113.9(9) . . ?
C23 C39 H39 119.8 4_575 . ?
C40 C39 C23 120.5(8) . 4_575 ?
C40 C39 H39 119.8 . . ?
N5 C40 C39 122.5(8) . . ?
N5 C40 H40 118.7 . . ?
C39 C40 H40 118.7 . . ?
C34 C35 H35 119.4 . . ?
C36 C35 C34 121.1(10) . . ?
C36 C35 H35 119.4 . . ?
N8 C36 C35 124.0(10) . . ?
N8 C36 H36 118.0 . . ?
C35 C36 H36 118.0 . . ?
N8 C37 H37 118.1 . . ?
N8 C37 C38 123.7(10) . . ?
C38 C37 H37 118.1 . . ?
C34 C38 C37 121.1(10) . . ?
C34 C38 H38 119.4 . . ?
C37 C38 H38 119.4 . . ?
H1WA O1W H1WB 108.4 . . ?
N7 C29 H29 118.2 . . ?
N7 C29 C30 123.5(9) . . ?
C30 C29 H29 118.2 . . ?
C31 C30 H30 119.7 . . ?
C29 C30 C31 120.5(8) . . ?
C29 C30 H30 119.7 . . ?
N7 C33 H33 118.8 . . ?
N7 C33 C32 122.4(9) . . ?
C32 C33 H33 118.8 . . ?
C31 C32 C33 122.0(9) . . ?
C31 C32 H32 119.0 . . ?
C33 C32 H32 119.0 . . ?
N2 C8 C7 122.9(7) . . ?
N2 C8 H8 118.5 . . ?
C7 C8 H8 118.5 . . ?

loop_
_geom_bond_atom_site_label_1
_geom_bond_atom_site_label_2
_geom_bond_distance
_geom_bond_site_symmetry_2
_geom_bond_publ_flag
Cu1 O3 2.065(7) . ?
Cu1 O13 1.966(6) . ?
Cu1 O16 2.064(7) 3_676 ?
Cu1 N1 2.009(7) . ?
Cu1 N3 2.029(7) . ?
Cu2 O4 1.965(7) . ?
Cu2 O5 1.987(7) . ?
Cu2 O11 2.142(6) 1_655 ?
Cu2 N4 2.026(7) . ?
Cu2 N5 2.023(7) . ?
Cu3 O6 2.060(6) 3_666 ?
Cu3 O8 2.030(6) . ?
Cu3 O9 1.964(6) . ?
Cu3 N2 2.010(7) 4_475 ?
Cu3 N7 2.018(7) . ?
Cu4 O2 2.006(7) 1_455 ?
Cu4 O12 2.020(7) . ?
Cu4 O14 2.036(7) 3_676 ?
Cu4 N6 2.013(7) . ?
Cu4 N8 2.019(7) 4_475 ?
Mo1 O1 1.646(8) . ?
Mo1 O2 1.678(7) . ?
Mo1 O3 1.705(7) . ?
Mo1 O4 1.706(7) . ?
Mo2 O5 1.739(6) . ?
Mo2 O6 1.719(7) . ?
Mo2 O7 1.693(7) . ?
Mo2 O8 1.698(6) . ?
Mo3 O9 1.733(6) . ?
Mo3 O10 1.671(7) . ?
Mo3 O11 1.684(6) . ?
Mo3 O12 1.714(7) . ?
Mo4 O13 1.701(7) . ?
Mo4 O14 1.708(6) . ?
Mo4 O15 1.639(7) . ?
Mo4 O16 1.670(7) . ?
N1 C1 1.340(10) . ?
N1 C5 1.326(10) . ?
N2 C9 1.335(11) . ?
N2 C8 1.306(11) . ?
N3 C11 1.322(12) . ?
N3 C15 1.330(12) . ?
N4 C18 1.338(12) . ?
N4 C19 1.303(12) . ?
N5 C21 1.327(11) . ?
N5 C40 1.321(10) . ?
N6 C26 1.336(11) . ?
N6 C27 1.305(11) . ?
N7 C29 1.332(11) . ?
N7 C33 1.322(12) . ?
N8 C36 1.311(13) . ?
N8 C37 1.286(13) . ?
C1 H1 0.9300 . ?
C1 C2 1.357(11) . ?
C2 H2 0.9300 . ?
C2 C3 1.411(11) . ?
C3 C4 1.395(11) . ?
C3 C6 1.456(11) . ?
C4 H4 0.9300 . ?
C4 C5 1.387(11) . ?
C5 H5 0.9300 . ?
C6 C7 1.381(11) . ?
C6 C10 1.407(12) . ?
C7 H7 0.9300 . ?
C7 C8 1.391(11) . ?
C9 H9 0.9300 . ?
C9 C10 1.348(13) . ?
C10 H10 0.9300 . ?
C11 H11 0.9300 . ?
C11 C12 1.342(13) . ?
C12 H12 0.9300 . ?
C12 C13 1.407(13) . ?
C13 C14 1.396(12) . ?
C13 C16 1.481(11) . ?
C14 H14 0.9300 . ?
C14 C15 1.359(12) . ?
C15 H15 0.9300 . ?
C16 C17 1.403(13) 4_475 ?
C16 C20 1.391(14) 4_475 ?
C17 H17 0.9300 . ?
C17 C18 1.367(13) . ?
C18 H18 0.9300 . ?
C19 H19 0.9300 . ?
C19 C20 1.362(14) . ?
C20 H20 0.9300 . ?
C21 H21 0.9300 . ?
C21 C22 1.375(12) . ?
C22 H22 0.9300 . ?
C22 C23 1.383(11) 4_575 ?
C23 C24 1.450(11) . ?
C23 C39 1.398(12) 4_576 ?
C24 C25 1.426(12) . ?
C24 C28 1.396(11) . ?
C25 H25 0.9300 . ?
C25 C26 1.348(12) . ?
C26 H26 0.9300 . ?
C27 H27 0.9300 . ?
C27 C28 1.387(12) . ?
C28 H28 0.9300 . ?
C31 C34 1.484(12) . ?
C31 C30 1.391(13) . ?
C31 C32 1.359(13) . ?
C34 C35 1.366(14) . ?
C34 C38 1.357(14) . ?
C39 H39 0.9300 . ?
C39 C40 1.367(12) . ?
C40 H40 0.9300 . ?
C35 H35 0.9300 . ?
C35 C36 1.346(15) . ?
C36 H36 0.9300 . ?
C37 H37 0.9300 . ?
C37 C38 1.368(14) . ?
C38 H38 0.9300 . ?
O1W H1WA 0.8500 . ?
O1W H1WB 0.8255 . ?
C29 H29 0.9300 . ?
C29 C30 1.357(13) . ?
C30 H30 0.9300 . ?
C33 H33 0.9300 . ?
C33 C32 1.372(14) . ?
C32 H32 0.9300 . ?
C8 H8 0.9300 . ?

loop_
_geom_torsion_atom_site_label_1
_geom_torsion_atom_site_label_2
_geom_torsion_atom_site_label_3
_geom_torsion_atom_site_label_4
_geom_torsion
_geom_torsion_site_symmetry_1
_geom_torsion_site_symmetry_2
_geom_torsion_site_symmetry_3
_geom_torsion_site_symmetry_4
_geom_torsion_publ_flag
Cu1 N1 C1 C2 -168.8(7) . . . . ?
Cu1 N1 C5 C4 170.0(7) . . . . ?
Cu1 N3 C11 C12 170.0(9) . . . . ?
Cu1 N3 C15 C14 -171.1(7) . . . . ?
Cu2 N4 C18 C17 -170.4(8) . . . . ?
Cu2 N4 C19 C20 171.5(10) . . . . ?
Cu2 N5 C21 C22 172.4(7) . . . . ?
Cu2 N5 C40 C39 -171.7(7) . . . . ?
Cu3 N2 C9 C10 -171.4(8) 4_676 . . . ?
Cu3 N2 C8 C7 171.0(7) 4_676 . . . ?
Cu3 N7 C29 C30 -177.7(8) . . . . ?
Cu3 N7 C33 C32 176.8(9) . . . . ?
Cu4 N6 C26 C25 167.1(8) . . . . ?
Cu4 N6 C27 C28 -168.9(7) . . . . ?
Cu4 N8 C36 C35 178.3(10) 4_676 . . . ?
Cu4 N8 C37 C38 -178.9(9) 4_676 . . . ?
O1 Mo1 O3 Cu1 75.3(7) . . . . ?
O1 Mo1 O4 Cu2 -120.6(5) . . . . ?
O2 Mo1 O3 Cu1 -44.9(7) . . . . ?
O2 Mo1 O4 Cu2 -2.2(6) . . . . ?
O3 Mo1 O4 Cu2 118.0(5) . . . . ?
O4 Mo1 O3 Cu1 -164.7(5) . . . . ?
O5 Mo2 O6 Cu3 125.7(6) . . . 3_666 ?
O6 Mo2 O5 Cu2 -148.4(5) . . . . ?
O7 Mo2 O5 Cu2 93.2(5) . . . . ?
O7 Mo2 O6 Cu3 -114.0(6) . . . 3_666 ?
O8 Mo2 O5 Cu2 -28.0(6) . . . . ?
O8 Mo2 O6 Cu3 5.1(7) . . . 3_666 ?
O9 Mo3 O12 Cu4 -116.3(5) . . . . ?
O10 Mo3 O9 Cu3 -50.6(7) . . . . ?
O10 Mo3 O12 Cu4 122.9(5) . . . . ?
O11 Mo3 O9 Cu3 70.1(7) . . . . ?
O11 Mo3 O12 Cu4 3.4(6) . . . . ?
O12 Mo3 O9 Cu3 -169.8(6) . . . . ?
O13 Mo4 O14 Cu4 175.9(5) . . . 3_676 ?
O14 Mo4 O13 Cu1 119.3(4) . . . . ?
O15 Mo4 O13 Cu1 -120.1(4) . . . . ?
O15 Mo4 O14 Cu4 57.7(6) . . . 3_676 ?
O16 Mo4 O13 Cu1 -0.9(5) . . . . ?
O16 Mo4 O14 Cu4 -63.9(6) . . . 3_676 ?
N1 C1 C2 C3 -2.9(15) . . . . ?
N2 C9 C10 C6 1.0(16) . . . . ?
N3 C11 C12 C13 2.1(17) . . . . ?
N4 C19 C20 C16 0.5(19) . . . 4_676 ?
N5 C21 C22 C23 -0.7(14) . . . 4_575 ?
N6 C27 C28 C24 2.6(14) . . . . ?
N7 C29 C30 C31 1.6(16) . . . . ?
N7 C33 C32 C31 0.2(19) . . . . ?
N8 C37 C38 C34 -1(2) . . . . ?
C1 N1 C5 C4 -1.0(13) . . . . ?
C1 C2 C3 C4 1.2(13) . . . . ?
C1 C2 C3 C6 174.4(8) . . . . ?
C2 C3 C4 C5 0.5(13) . . . . ?
C2 C3 C6 C7 -9.1(13) . . . . ?
C2 C3 C6 C10 173.6(10) . . . . ?
C3 C4 C5 N1 -0.6(14) . . . . ?
C3 C6 C7 C8 -175.3(8) . . . . ?
C3 C6 C10 C9 175.1(9) . . . . ?
C4 C3 C6 C7 163.6(9) . . . . ?
C4 C3 C6 C10 -13.7(13) . . . . ?
C5 N1 C1 C2 2.8(13) . . . . ?
C6 C3 C4 C5 -172.6(8) . . . . ?
C6 C7 C8 N2 -0.5(13) . . . . ?
C7 C6 C10 C9 -2.4(14) . . . . ?
C9 N2 C8 C7 -1.0(13) . . . . ?
C10 C6 C7 C8 2.1(13) . . . . ?
C11 N3 C15 C14 -0.5(14) . . . . ?
C11 C12 C13 C14 -1.5(14) . . . . ?
C11 C12 C13 C16 -179.8(9) . . . . ?
C12 C13 C14 C15 0.0(14) . . . . ?
C12 C13 C16 C17 -0.2(14) . . . 4_475 ?
C12 C13 C16 C20 179.7(10) . . . 4_475 ?
C13 C14 C15 N3 1.0(15) . . . . ?
C14 C13 C16 C17 -178.5(9) . . . 4_475 ?
C14 C13 C16 C20 1.4(14) . . . 4_475 ?
C15 N3 C11 C12 -1.1(15) . . . . ?
C16 C13 C14 C15 178.3(9) . . . . ?
C16 C17 C18 N4 -2.2(16) 4_676 . . . ?
C18 N4 C19 C20 -2.2(17) . . . . ?
C19 N4 C18 C17 3.0(15) . . . . ?
C21 N5 C40 C39 1.7(14) . . . . ?
C22 C23 C24 C25 15.2(13) 4_576 . . . ?
C22 C23 C24 C28 -159.3(9) 4_576 . . . ?
C23 C24 C25 C26 -174.2(8) . . . . ?
C23 C24 C28 C27 171.9(8) . . . . ?
C23 C39 C40 N5 -0.6(15) 4_575 . . . ?
C24 C25 C26 N6 2.0(15) . . . . ?
C25 C24 C28 C27 -2.9(13) . . . . ?
C26 N6 C27 C28 0.1(14) . . . . ?
C27 N6 C26 C25 -2.4(15) . . . . ?
C28 C24 C25 C26 0.7(13) . . . . ?
C31 C34 C35 C36 -177.7(11) . . . . ?
C31 C34 C38 C37 177.7(10) . . . . ?
C34 C31 C30 C29 178.3(9) . . . . ?
C34 C31 C32 C33 -179.1(10) . . . . ?
C34 C35 C36 N8 1(2) . . . . ?
C39 C23 C24 C25 -169.0(9) 4_576 . . . ?
C39 C23 C24 C28 16.5(13) 4_576 . . . ?
C40 N5 C21 C22 -1.1(14) . . . . ?
C35 C34 C38 C37 -5.5(17) . . . . ?
C36 N8 C37 C38 6.7(18) . . . . ?
C37 N8 C36 C35 -6.9(18) . . . . ?
C38 C34 C35 C36 5.4(17) . . . . ?
C29 N7 C33 C32 -2.2(16) . . . . ?
C30 C31 C34 C35 174.7(10) . . . . ?
C30 C31 C34 C38 -8.6(15) . . . . ?
C30 C31 C32 C33 2.6(16) . . . . ?
C33 N7 C29 C30 1.3(15) . . . . ?
C32 C31 C34 C35 -3.4(15) . . . . ?
C32 C31 C34 C38 173.2(11) . . . . ?
C32 C31 C30 C29 -3.4(14) . . . . ?
C8 N2 C9 C10 0.7(14) . . . . ?
